data_4304090
loop_
_publ_author_name
'Meenakshi Ghosh'
'Papu Biswas'
'Ulrich Fl\"orke'
'Kamalaksha Nag'

_publ_section_title
;
Halogen Exchange and Scrambling between C-X and M-X' Bonds in Copper,
Nickel, and Cobalt Complexes of 6,6'-bis(bromo/
chloromethyl)-2,2'-bipyridine. Structural, Electrochemical, and
Photochemical Studies
;
_journal_name_full 'Inorganic Chemistry'
_journal_page_first 281
_journal_page_last 296
_journal_paper_doi 10.1021/ic7014786
_journal_volume 47
_journal_year 2008
_chemical_formula_moiety 'C24 H20 Br3.40 Cl 2.60 Cu2 N4'
_chemical_formula_sum 'C24 H20 Br3.4 Cl2.6 Cu2 N4'
_chemical_formula_weight 855.38
_chemical_name_systematic
; 
 ? 
;
_space_group_IT_number 2
_symmetry_cell_setting triclinic
_symmetry_space_group_name_Hall '-P 1'
_symmetry_space_group_name_H-M 'P -1'
_atom_sites_solution_hydrogens difmap
_atom_sites_solution_primary direct
_atom_sites_solution_secondary difmap
_audit_creation_method SHELXL-97
_cell_angle_alpha 67.604(2)
_cell_angle_beta 83.355(2)
_cell_angle_gamma 67.630(2)
_cell_formula_units_Z 1
_cell_length_a 8.2536(8)
_cell_length_b 9.5607(9)
_cell_length_c 9.8568(10)
_cell_measurement_reflns_used 679
_cell_measurement_temperature 120(2)
_cell_measurement_theta_max 20.97
_cell_measurement_theta_min 2.24
_cell_volume 664.63(11)
_computing_cell_refinement 'SAINT (Bruker, 2002)'
_computing_data_collection 'SMART (Bruker, 2002)'
_computing_data_reduction 'SAINT (Bruker, 2002)'
_computing_molecular_graphics 'SHELXTL (Bruker, 2002)'
_computing_publication_material 'SHELXTL (Bruker, 2002)'
_computing_structure_refinement 'SHELXTL (Bruker, 2002)'
_computing_structure_solution 'SHELXTL (Bruker, 2002)'
_diffrn_ambient_temperature 120(2)
_diffrn_measured_fraction_theta_full 0.995
_diffrn_measured_fraction_theta_max 0.995
_diffrn_measurement_device_type 'Bruker AXS SMART APEX'
_diffrn_measurement_method '\f and \w scans'
_diffrn_radiation_monochromator graphite
_diffrn_radiation_source 'sealed tube'
_diffrn_radiation_type MoK\a
_diffrn_radiation_wavelength 0.71073
_diffrn_reflns_av_R_equivalents 0.0919
_diffrn_reflns_av_sigmaI/netI 0.1762
_diffrn_reflns_limit_h_max 10
_diffrn_reflns_limit_h_min -10
_diffrn_reflns_limit_k_max 12
_diffrn_reflns_limit_k_min -12
_diffrn_reflns_limit_l_max 12
_diffrn_reflns_limit_l_min -12
_diffrn_reflns_number 5982
_diffrn_reflns_theta_full 27.87
_diffrn_reflns_theta_max 27.87
_diffrn_reflns_theta_min 2.24
_diffrn_standards_decay_% 0
_diffrn_standards_interval_time 430
_diffrn_standards_number 682
_exptl_absorpt_coefficient_mu 6.995
_exptl_absorpt_correction_T_max 0.7672
_exptl_absorpt_correction_T_min 0.3658
_exptl_absorpt_correction_type multi-scan
_exptl_absorpt_process_details 'SADABS (Bruker, 2002)'
_exptl_crystal_colour red
_exptl_crystal_density_diffrn 2.137
_exptl_crystal_density_method 'not measured'
_exptl_crystal_description prism
_exptl_crystal_F_000 413
_exptl_crystal_size_max 0.18
_exptl_crystal_size_mid 0.04
_exptl_crystal_size_min 0.04
_refine_diff_density_max 0.968
_refine_diff_density_min -0.955
_refine_diff_density_rms 0.303
_refine_ls_extinction_coef 0.0046(18)
_refine_ls_extinction_expression Fc^*^=kFc[1+0.001xFc^2^\l^3^/sin(2\q)]^-1/4^
_refine_ls_extinction_method SHELXL
_refine_ls_goodness_of_fit_ref 0.860
_refine_ls_hydrogen_treatment constr
_refine_ls_matrix_type full
_refine_ls_number_parameters 184
_refine_ls_number_reflns 3147
_refine_ls_number_restraints 4
_refine_ls_restrained_S_all 0.859
_refine_ls_R_factor_all 0.1041
_refine_ls_R_factor_gt 0.0456
_refine_ls_shift/su_max 0.004
_refine_ls_shift/su_mean 0.001
_refine_ls_structure_factor_coef Fsqd
_refine_ls_weighting_details 'calc w=1/[\s^2^(Fo^2^)+(0.0796P)^2^] where P=(Fo^2^+2Fc^2^)/3'
_refine_ls_weighting_scheme calc
_refine_ls_wR_factor_gt 0.0976
_refine_ls_wR_factor_ref 0.1783
_reflns_number_gt 1628
_reflns_number_total 3147
_reflns_threshold_expression >2sigma(I)
_cod_data_source_file ic7014786-file003_7.cif
_cod_data_source_block 9
_cod_original_formula_sum 'C24 H20 Br3.40 Cl2.60 Cu2 N4'
_cod_database_code 4304090

loop_
_symmetry_equiv_pos_as_xyz
'x, y, z'
'-x, -y, -z'

loop_
_atom_site_label
_atom_site_type_symbol
_atom_site_fract_x
_atom_site_fract_y
_atom_site_fract_z
_atom_site_U_iso_or_equiv
_atom_site_adp_type
_atom_site_occupancy
_atom_site_symmetry_multiplicity
_atom_site_calc_flag
_atom_site_refinement_flags
_atom_site_disorder_assembly
_atom_site_disorder_group
Br1 Br -0.67589(13) 0.44709(12) 0.11067(11) 0.0260(3) Uani 1 1 d . . .
Cu1 Cu -0.52320(16) 0.63570(14) 0.07264(13) 0.0252(4) Uani 1 1 d . . .
Br2 Br -0.0318(11) 0.3937(15) 0.2813(16) 0.0200(17) Uani 0.417(8) 1 d PD A 1
Br3 Br -0.8908(17) 1.0290(18) -0.3849(15) 0.029(3) Uani 0.284(9) 1 d PD A 1
Cl2 Cl -0.037(2) 0.360(2) 0.295(3) 0.026(4) Uani 0.583(8) 1 d PD A 2
Cl3 Cl -0.8946(19) 1.0306(19) -0.3723(13) 0.068(5) Uani 0.716(9) 1 d PD A 2
N1 N -0.4593(10) 0.6716(9) 0.2511(8) 0.0221(17) Uani 1 1 d . . .
N2 N -0.6767(10) 0.8803(9) 0.0199(8) 0.0220(17) Uani 1 1 d . A .
C1 C -0.2534(12) 0.3917(13) 0.3645(11) 0.030(2) Uani 1 1 d D . .
H1A H -0.3188 0.3672 0.3039 0.036 Uiso 1 1 calc R A 1
H1B H -0.2366 0.3094 0.4654 0.036 Uiso 1 1 calc R A 1
C2 C -0.3516(12) 0.5641(12) 0.3655(11) 0.024(2) Uani 1 1 d . A .
C3 C -0.3251(14) 0.6020(14) 0.4816(10) 0.033(3) Uani 1 1 d . . .
H3A H -0.2472 0.5220 0.5615 0.039 Uiso 1 1 calc R A .
C4 C -0.4155(14) 0.7609(13) 0.4789(12) 0.035(3) Uani 1 1 d . A .
H4A H -0.3997 0.7922 0.5556 0.043 Uiso 1 1 calc R . .
C5 C -0.5242(14) 0.8659(12) 0.3641(11) 0.031(2) Uani 1 1 d . . .
H5A H -0.5882 0.9733 0.3613 0.038 Uiso 1 1 calc R A .
C6 C -0.5483(12) 0.8263(11) 0.2489(10) 0.022(2) Uani 1 1 d . A .
C7 C -0.6642(12) 0.9396(11) 0.1206(10) 0.022(2) Uani 1 1 d . . .
C8 C -0.7594(14) 1.1019(13) 0.1009(12) 0.033(3) Uani 1 1 d . A .
H8A H -0.7498 1.1433 0.1721 0.040 Uiso 1 1 calc R . .
C9 C -0.8658(14) 1.2005(13) -0.0201(12) 0.036(3) Uani 1 1 d . . .
H9A H -0.9311 1.3113 -0.0342 0.043 Uiso 1 1 calc R A .
C10 C -0.8790(13) 1.1385(12) -0.1239(11) 0.031(2) Uani 1 1 d . A .
H10A H -0.9536 1.2054 -0.2089 0.038 Uiso 1 1 calc R . .
C11 C -0.7817(13) 0.9792(12) -0.0999(11) 0.027(2) Uani 1 1 d . . .
C12 C -0.7760(13) 0.8903(12) -0.2014(10) 0.029(2) Uani 1 1 d D A .
H12A H -0.8309 0.8086 -0.1524 0.035 Uiso 1 1 calc R B 1
H12B H -0.6520 0.8313 -0.2172 0.035 Uiso 1 1 calc R B 1

loop_
_atom_site_aniso_label
_atom_site_aniso_U_11
_atom_site_aniso_U_22
_atom_site_aniso_U_33
_atom_site_aniso_U_23
_atom_site_aniso_U_13
_atom_site_aniso_U_12
Br1 0.0283(6) 0.0267(6) 0.0287(6) -0.0161(5) 0.0032(4) -0.0108(5)
Cu1 0.0326(8) 0.0176(7) 0.0273(7) -0.0136(5) -0.0042(5) -0.0042(5)
Br2 0.022(2) 0.008(4) 0.025(3) -0.002(3) -0.0023(15) -0.0030(17)
Br3 0.024(5) 0.028(6) 0.029(5) -0.012(4) -0.002(4) -0.003(4)
Cl2 0.033(4) 0.013(8) 0.029(5) -0.004(6) 0.006(3) -0.011(4)
Cl3 0.106(10) 0.055(8) 0.035(5) -0.003(4) -0.045(5) -0.021(7)
N1 0.026(5) 0.023(5) 0.022(4) -0.011(3) -0.002(3) -0.011(4)
N2 0.021(4) 0.017(4) 0.027(4) -0.009(3) 0.002(3) -0.006(3)
C1 0.020(5) 0.036(6) 0.032(6) -0.012(5) -0.003(4) -0.008(5)
C2 0.021(5) 0.026(6) 0.031(5) -0.013(5) -0.002(4) -0.010(4)
C3 0.040(7) 0.052(7) 0.020(5) -0.017(5) -0.003(4) -0.026(6)
C4 0.045(7) 0.040(7) 0.034(6) -0.027(5) -0.005(5) -0.014(6)
C5 0.044(7) 0.025(6) 0.035(6) -0.023(5) 0.001(5) -0.011(5)
C6 0.021(5) 0.019(5) 0.032(5) -0.013(4) 0.005(4) -0.009(4)
C7 0.021(5) 0.018(5) 0.030(5) -0.013(4) 0.000(4) -0.006(4)
C8 0.041(7) 0.032(6) 0.035(6) -0.019(5) 0.009(5) -0.016(5)
C9 0.038(7) 0.020(6) 0.043(7) -0.014(5) 0.005(5) -0.003(5)
C10 0.033(6) 0.021(6) 0.033(6) -0.006(5) -0.006(5) -0.006(5)
C11 0.026(6) 0.020(5) 0.031(5) -0.010(4) 0.000(4) -0.005(4)
C12 0.029(6) 0.031(6) 0.023(5) -0.006(4) -0.010(4) -0.007(5)

loop_
_atom_type_symbol
_atom_type_description
_atom_type_scat_dispersion_real
_atom_type_scat_dispersion_imag
_atom_type_scat_source
C C 0.0033 0.0016 'International Tables Vol C Tables 4.2.6.8 and 6.1.1.4'
H H 0.0000 0.0000 'International Tables Vol C Tables 4.2.6.8 and 6.1.1.4'
N N 0.0061 0.0033 'International Tables Vol C Tables 4.2.6.8 and 6.1.1.4'
Cl Cl 0.1484 0.1585 'International Tables Vol C Tables 4.2.6.8 and 6.1.1.4'
Cu Cu 0.3201 1.2651 'International Tables Vol C Tables 4.2.6.8 and 6.1.1.4'
Br Br -0.2901 2.4595 'International Tables Vol C Tables 4.2.6.8 and 6.1.1.4'

loop_
_geom_angle_atom_site_label_1
_geom_angle_atom_site_label_2
_geom_angle_atom_site_label_3
_geom_angle
_geom_angle_site_symmetry_1
_geom_angle_site_symmetry_3
_geom_angle_publ_flag
Cu1 Br1 Cu1 84.25(5) 2_465 . ?
N1 Cu1 N2 80.2(3) . . ?
N1 Cu1 Br1 127.2(2) . 2_465 ?
N2 Cu1 Br1 118.6(2) . 2_465 ?
N1 Cu1 Br1 119.8(2) . . ?
N2 Cu1 Br1 117.4(2) . . ?
Br1 Cu1 Br1 95.75(5) 2_465 . ?
C2 N1 C6 118.3(8) . . ?
C2 N1 Cu1 128.4(6) . . ?
C6 N1 Cu1 113.2(6) . . ?
C7 N2 C11 119.4(8) . . ?
C7 N2 Cu1 113.6(6) . . ?
C11 N2 Cu1 127.1(6) . . ?
C2 C1 Cl2 113.5(10) . . ?
C2 C1 Br2 104.8(7) . . ?
N1 C2 C3 122.9(9) . . ?
N1 C2 C1 117.0(8) . . ?
C3 C2 C1 120.1(9) . . ?
C2 C3 C4 118.8(10) . . ?
C5 C4 C3 117.2(9) . . ?
C4 C5 C6 123.2(9) . . ?
N1 C6 C5 119.5(9) . . ?
N1 C6 C7 116.1(8) . . ?
C5 C6 C7 124.4(9) . . ?
N2 C7 C8 120.4(9) . . ?
N2 C7 C6 117.0(8) . . ?
C8 C7 C6 122.6(8) . . ?
C9 C8 C7 119.7(10) . . ?
C8 C9 C10 119.7(10) . . ?
C11 C10 C9 118.2(10) . . ?
N2 C11 C10 122.6(9) . . ?
N2 C11 C12 111.4(8) . . ?
C10 C11 C12 125.9(9) . . ?
C11 C12 Cl3 110.8(9) . . ?
C11 C12 Br3 113.5(8) . . ?

loop_
_geom_bond_atom_site_label_1
_geom_bond_atom_site_label_2
_geom_bond_distance
_geom_bond_site_symmetry_2
_geom_bond_publ_flag
Br1 Cu1 2.4503(15) 2_465 ?
Br1 Cu1 2.4670(15) . ?
Cu1 N1 2.075(7) . ?
Cu1 N2 2.077(8) . ?
Cu1 Br1 2.4503(15) 2_465 ?
Br2 C1 1.919(15) . ?
Br3 C12 1.882(18) . ?
Cl2 C1 1.793(10) . ?
Cl3 C12 1.804(9) . ?
N1 C2 1.331(12) . ?
N1 C6 1.371(11) . ?
N2 C7 1.347(11) . ?
N2 C11 1.342(12) . ?
C1 C2 1.539(13) . ?
C2 C3 1.387(12) . ?
C3 C4 1.406(14) . ?
C4 C5 1.333(14) . ?
C5 C6 1.382(12) . ?
C6 C7 1.461(13) . ?
C7 C8 1.393(13) . ?
C8 C9 1.356(15) . ?
C9 C10 1.395(14) . ?
C10 C11 1.363(13) . ?
C11 C12 1.527(13) . ?

loop_
_geom_torsion_atom_site_label_1
_geom_torsion_atom_site_label_2
_geom_torsion_atom_site_label_3
_geom_torsion_atom_site_label_4
_geom_torsion
_geom_torsion_site_symmetry_1
_geom_torsion_site_symmetry_2
_geom_torsion_site_symmetry_3
_geom_torsion_site_symmetry_4
_geom_torsion_publ_flag
Cu1 Br1 Cu1 N1 -139.2(3) 2_465 . . . ?
Cu1 Br1 Cu1 N2 126.4(2) 2_465 . . . ?
Cu1 Br1 Cu1 Br1 0.0 2_465 . . 2_465 ?
N2 Cu1 N1 C2 179.2(8) . . . . ?
Br1 Cu1 N1 C2 -62.3(9) 2_465 . . . ?
Br1 Cu1 N1 C2 63.2(8) . . . . ?
N2 Cu1 N1 C6 2.1(6) . . . . ?
Br1 Cu1 N1 C6 120.7(6) 2_465 . . . ?
Br1 Cu1 N1 C6 -113.9(6) . . . . ?
N1 Cu1 N2 C7 -1.0(6) . . . . ?
Br1 Cu1 N2 C7 -128.1(6) 2_465 . . . ?
Br1 Cu1 N2 C7 117.6(6) . . . . ?
N1 Cu1 N2 C11 178.9(8) . . . . ?
Br1 Cu1 N2 C11 51.8(8) 2_465 . . . ?
Br1 Cu1 N2 C11 -62.4(8) . . . . ?
C6 N1 C2 C3 -0.4(14) . . . . ?
Cu1 N1 C2 C3 -177.3(7) . . . . ?
C6 N1 C2 C1 -179.9(8) . . . . ?
Cu1 N1 C2 C1 3.2(12) . . . . ?
Cl2 C1 C2 N1 95.6(14) . . . . ?
Br2 C1 C2 N1 94.2(10) . . . . ?
Cl2 C1 C2 C3 -83.9(15) . . . . ?
Br2 C1 C2 C3 -85.4(11) . . . . ?
N1 C2 C3 C4 -0.1(15) . . . . ?
C1 C2 C3 C4 179.4(9) . . . . ?
C2 C3 C4 C5 0.9(16) . . . . ?
C3 C4 C5 C6 -1.3(17) . . . . ?
C2 N1 C6 C5 0.0(13) . . . . ?
Cu1 N1 C6 C5 177.4(7) . . . . ?
C2 N1 C6 C7 179.8(8) . . . . ?
Cu1 N1 C6 C7 -2.8(10) . . . . ?
C4 C5 C6 N1 0.9(16) . . . . ?
C4 C5 C6 C7 -178.9(10) . . . . ?
C11 N2 C7 C8 0.1(14) . . . . ?
Cu1 N2 C7 C8 -180.0(7) . . . . ?
C11 N2 C7 C6 179.8(8) . . . . ?
Cu1 N2 C7 C6 -0.2(10) . . . . ?
N1 C6 C7 N2 2.1(12) . . . . ?
C5 C6 C7 N2 -178.2(9) . . . . ?
N1 C6 C7 C8 -178.2(9) . . . . ?
C5 C6 C7 C8 1.6(15) . . . . ?
N2 C7 C8 C9 0.2(15) . . . . ?
C6 C7 C8 C9 -179.5(9) . . . . ?
C7 C8 C9 C10 0.0(16) . . . . ?
C8 C9 C10 C11 -0.6(16) . . . . ?
C7 N2 C11 C10 -0.7(15) . . . . ?
Cu1 N2 C11 C10 179.3(7) . . . . ?
C7 N2 C11 C12 179.2(8) . . . . ?
Cu1 N2 C11 C12 -0.7(12) . . . . ?
C9 C10 C11 N2 1.0(16) . . . . ?
C9 C10 C11 C12 -178.9(10) . . . . ?
N2 C11 C12 Cl3 -172.5(9) . . . . ?
C10 C11 C12 Cl3 7.4(15) . . . . ?
N2 C11 C12 Br3 -170.6(9) . . . . ?
C10 C11 C12 Br3 9.3(14) . . . . ?
